data_2106111
loop_
_publ_author_name
'Moreau, J.M.'
'Parthe, E.'
'Paccard, D.'

_publ_section_title
;
 The tetragonal crystal structure of R3 Rh2 compounds with R= Gd, Tb, Dy,
 Ho, Er, Y
;
_journal_name_full 'Acta Crystallographica B (24,1968-38,1982)'
_journal_page_first 1767
_journal_page_last 1771
_journal_volume 32
_journal_year 1976
_chemical_formula_sum 'Rh2 Y3'
_space_group_IT_number 140
_symmetry_space_group_name_Hall '-I 4 2c'
_symmetry_space_group_name_H-M 'I 4/m c m'
_cell_angle_alpha 90
_cell_angle_beta 90
_cell_angle_gamma 90
_cell_formula_units_Z 28
_cell_length_a 12.232
_cell_length_b 12.232
_cell_length_c 25.16
_cell_volume 3764.485
_citation_journal_id_ASTM ACBCAR
_cod_data_source_file Moreau_ACBCAR_1976_1984.cif
_cod_data_source_block Rh2Y3
_cod_database_code 2106111

loop_
_symmetry_equiv_pos_as_xyz
x,y,z
-y,x,z
-x,-y,z
y,-x,z
x,-y,-z+1/2
y,x,-z+1/2
-x,y,-z+1/2
-y,-x,-z+1/2
-x,-y,-z
y,-x,-z
x,y,-z
-y,x,-z
-x,y,z-1/2
-y,-x,z-1/2
x,-y,z-1/2
y,x,z-1/2
x+1/2,y+1/2,z+1/2
-y+1/2,x+1/2,z+1/2
-x+1/2,-y+1/2,z+1/2
y+1/2,-x+1/2,z+1/2
x+1/2,-y+1/2,-z+1
y+1/2,x+1/2,-z+1
-x+1/2,y+1/2,-z+1
-y+1/2,-x+1/2,-z+1
-x+1/2,-y+1/2,-z+1/2
y+1/2,-x+1/2,-z+1/2
x+1/2,y+1/2,-z+1/2
-y+1/2,x+1/2,-z+1/2
-x+1/2,y+1/2,z
-y+1/2,-x+1/2,z
x+1/2,-y+1/2,z
y+1/2,x+1/2,z

loop_
_atom_site_label
_atom_site_type_symbol
_atom_site_fract_x
_atom_site_fract_y
_atom_site_fract_z
_atom_site_occupancy
_atom_site_U_iso_or_equiv
Rh3 Rh 0 0 0.1335 1 0.0
Y1 Y 0 0.5 0.25 1 0.0
Rh2 Rh 0 0 0 1 0.0
Rh5 Rh 0.1553 0.6553 0.1885 1 0.0
Rh4 Rh 0.096 0.596 0 1 0.0
Y3 Y 0.3483 0.8483 0 1 0.0
Y2 Y 0 0.5 0.1122 1 0.0
Y4 Y 0.0799 0.2113 0.1935 1 0.0
Y5 Y 0.2042 0.0757 0.0712 1 0.0
Rh6 Rh 0.3208 0.8208 0.1063 1 0.0
Rh1 Rh 0 0 0.25 1 0.0
